data_7111124
loop_
_publ_author_name
'Vela, Michael J.'
'Snider, Barry B.'
'Foxman, Bruce M.'
'Buchholz, Vera'
'Enkelmann, Volker'

_publ_section_title
;
 Solid-state polymerization of bis(but-3-enoato)zinc: the generation of a
 stereoregular oligomer
;
_journal_issue 22
_journal_name_full 'Chemical Communications'
_journal_page_first 2225
_journal_paper_doi 10.1039/b007334m
_journal_year 2000
_chemical_compound_source
;
?
;
_chemical_formula_moiety ' C8 H10 Zn1 O4 '
_chemical_formula_sum 'C8 H10 O4 Zn'
_chemical_formula_weight 235.54
_chemical_melting_point ?
_chemical_name_systematic
;
?
;
_space_group_IT_number 9
_symmetry_cell_setting monoclinic
_symmetry_space_group_name_Hall 'C -2yc'
_symmetry_space_group_name_H-M 'C 1 c 1'
_atom_sites_solution_hydrogens geom
_atom_sites_solution_primary direct
_audit_creation_date 00-07-07
_audit_creation_method CRYSTALS_ver_07-07-97
_cell_angle_alpha 90.
_cell_angle_beta 101.2915(50)
_cell_angle_gamma 90.
_cell_formula_units_Z 2.00
_cell_length_a 22.6251(18)
_cell_length_b 4.8003(4)
_cell_length_c 9.2901(11)
_cell_measurement_reflns_used 0
_cell_measurement_temperature 173
_cell_measurement_theta_max 0
_cell_measurement_theta_min 0
_cell_volume 989.44(16)
_computing_cell_refinement 'CAD4-EXPRESS (Straver, 1992)'
_computing_data_collection 'CAD4-EXPRESS (Straver, 1992)'
_computing_data_reduction
;
MolEN (Fair, C. K., 1990)
;
_computing_molecular_graphics
;
 CAMERON (Watkin, Prout & Pearce,  1996)
;
_computing_publication_material
;
CRYSTALS Issue 11 (Watkin, Prout, Carruthers, Betteridge,& Cooper, 1999)

;
_computing_structure_refinement
;
CRYSTALS Issue 11 (Watkin, Prout, Carruthers, Betteridge,& Cooper, 1999)
;
_computing_structure_solution 'SIR92 (Giacovazzo et al, 1992)'
_diffrn_ambient_temperature 173
_diffrn_measured_fraction_theta_max 0.000
_diffrn_measurement_device_type '  Enraf-nonius CAD4 '
_diffrn_measurement_method \w/2\q
_diffrn_radiation_monochromator graphite
_diffrn_radiation_type 'Mo K\a'
_diffrn_radiation_wavelength 0.71073
_diffrn_reflns_av_R_equivalents 0.00
_diffrn_reflns_limit_h_max 28
_diffrn_reflns_limit_h_min 0
_diffrn_reflns_limit_k_max 6
_diffrn_reflns_limit_k_min 0
_diffrn_reflns_limit_l_max 9
_diffrn_reflns_limit_l_min -10
_diffrn_reflns_number 1127
_diffrn_reflns_theta_max 28.23
_diffrn_reflns_theta_min 3.67
_diffrn_standards_decay_% 0.00
_diffrn_standards_interval_time '7200 s'
_diffrn_standards_number 0
_exptl_absorpt_coefficient_mu 2.52
_exptl_absorpt_correction_type none
_exptl_crystal_colour ' none '
_exptl_crystal_density_diffrn 1.581
_exptl_crystal_density_meas 1.58(3)
_exptl_crystal_description ' plate '
_exptl_crystal_F_000 480.98
_exptl_crystal_size_max 0.02
_exptl_crystal_size_mid 0.05
_exptl_crystal_size_min 0.05
_refine_diff_density_max 0.47
_refine_diff_density_min -0.82
_refine_ls_abs_structure_details 'Flack, 0 Friedel-pairs'
_refine_ls_abs_structure_Flack 0.33(6)
_refine_ls_extinction_coef 205.7(238)
_refine_ls_extinction_method 'Larson 1970 Crystallographic Computing eq 22'
_refine_ls_goodness_of_fit_obs 1.1435
_refine_ls_hydrogen_treatment noref
_refine_ls_matrix_type full
_refine_ls_number_parameters 119
_refine_ls_number_reflns 997
_refine_ls_R_factor_obs 0.0371
_refine_ls_shift/su_max 0.032955
_refine_ls_structure_factor_coef F
_refine_ls_weighting_details
;
 Chebychev polynomial with   3 parameters (Carruthers & Watkin, 1979)
 3.02 0.973 0.935
;
_refine_ls_weighting_scheme calc
_refine_ls_wR_factor_obs 0.0400
_reflns_limit_h_max 28
_reflns_limit_h_min 0
_reflns_limit_k_max 6
_reflns_limit_k_min 0
_reflns_limit_l_max 9
_reflns_limit_l_min -10
_reflns_number_observed 997
_reflns_number_total 0
_reflns_observed_criterion >1.96\s(I)
_cod_data_source_file b007334msup1.cif
_cod_data_source_block CRYSTALS_cif
_cod_depositor_comments
;
The following automatic conversions were performed:

'_cell_measurement_temperature' value '173 K' was changed to '173' -
the value should be numeric and without a unit
designator.

'_diffrn_ambient_temperature' value '173 K' was changed
to '173' - the value should be numeric and without a unit
designator.

'_chemical_melting_point' value 'not measured' was
changed to '?' - the value is undefined or not
given.

'_symmetry_cell_setting' value 'Monoclinic ' changed to
'monoclinic' according to
/home/saulius/struct/CIF-dictionaries/cif_core.dic dictionary named
'cif_core.dic' version 2.4.2 from 2011-04-26.

Automatic conversion script
Id: cif_fix_values 1891 2012-01-12 08:04:46Z andrius 
;
_cod_original_cell_volume 989.44
_cod_original_sg_symbol_H-M 'C 1 c 1 '
_cod_original_formula_sum ' C8 H10 Zn1 O4 '
_cod_database_code 7111124

loop_
_symmetry_equiv_pos_as_xyz
x,y,z
x+1/2,y+1/2,z
x,-y,z+1/2
x+1/2,-y+1/2,z+1/2

loop_
_atom_site_aniso_label
_atom_site_aniso_U_11
_atom_site_aniso_U_22
_atom_site_aniso_U_33
_atom_site_aniso_U_23
_atom_site_aniso_U_13
_atom_site_aniso_U_12
Zn1 0.0483(3) 0.0229(3) 0.0330(4) -0.0003(5) 0.00599(19) -0.0019(5)
O1 0.065(3) 0.0238(17) 0.041(3) 0.0014(15) -0.0021(18) -0.0005(16)
O2 0.057(2) 0.0190(17) 0.055(3) -0.0001(15) 0.0092(17) -0.0014(15)
O3 0.056(2) 0.054(3) 0.027(2) 0.0021(18) 0.0063(16) -0.005(2)
O4 0.050(2) 0.034(2) 0.036(3) -0.0007(14) 0.0110(17) -0.0029(14)
C1 0.046(3) 0.023(2) 0.047(4) -0.004(2) 0.012(2) -0.001(2)
C5 0.054(3) 0.041(3) 0.031(3) 0.003(2) 0.013(2) 0.000(2)
C3 0.081(6) 0.049(5) 0.109(9) -0.005(5) -0.033(6) 0.010(5)
C7 0.073(6) 0.098(7) 0.043(5) -0.004(5) 0.017(4) -0.020(5)
C2 0.070(5) 0.032(4) 0.081(6) -0.002(3) -0.016(4) 0.003(3)
C4 0.180(18) 0.159(16) 0.19(2) 0.090(12) -0.145(17) -0.096(13)
C6 0.071(5) 0.12(1) 0.048(5) -0.003(5) 0.015(3) -0.046(6)
C8 0.22(2) 0.32(4) 0.079(13) -0.009(13) 0.021(13) -0.21(3)

loop_
_atom_site_label
_atom_site_fract_x
_atom_site_fract_y
_atom_site_fract_z
_atom_site_U_iso_or_equiv
_atom_site_occupancy
_atom_site_thermal_displace_type
Zn1 -0.62607(12) -0.47449(9) -0.4339(3) 0.0350 1.0000 Uani
O1 -0.6037(2) -1.0789(8) -0.4079(5) 0.0451 1.0000 Uani
O2 -0.5547(2) -0.6918(8) -0.3518(5) 0.0437 1.0000 Uani
O3 -0.6975(2) -0.606(1) -0.3703(5) 0.0458 1.0000 Uani
O4 -0.6470(2) -0.5097(7) -0.1506(6) 0.0399 1.0000 Uani
C1 -0.5601(3) -0.9518(11) -0.3366(7) 0.0382 1.0000 Uani
C5 -0.6910(3) -0.6224(13) -0.2318(7) 0.0411 1.0000 Uani
C3 -0.4642(5) -0.931(2) -0.1425(15) 0.0868 1.0000 Uani
C7 -0.7843(5) -0.935(3) -0.273(1) 0.0705 1.0000 Uani
C2 -0.5129(4) -1.1109(16) -0.224(1) 0.0653 1.0000 Uani
C4 -0.422(1) -0.982(4) -0.063(3) 0.2011 1.0000 Uani
C6 -0.7366(4) -0.785(3) -0.1664(9) 0.0780 1.0000 Uani
C8 -0.8250(11) -1.032(5) -0.258(2) 0.2068 1.0000 Uani
H21 -0.5329 -1.1974 -0.1549 0.0683 1.0000 Uiso
H22 -0.4949 -1.2493 -0.2745 0.0683 1.0000 Uiso
H41 -0.4130 -1.1697 -0.0365 0.2159 1.0000 Uiso
H42 -0.3960 -0.8364 -0.0207 0.2159 1.0000 Uiso
H61 -0.7560 -0.6590 -0.1124 0.0882 1.0000 Uiso
H62 -0.7150 -0.9203 -0.1016 0.0882 1.0000 Uiso
H81 -0.8506 -1.1196 -0.3389 0.2126 1.0000 Uiso
H82 -0.8356 -1.0330 -0.1641 0.2126 1.0000 Uiso
H31 -0.4700 -0.7373 -0.1623 0.0991 1.0000 Uiso
H71 -0.7771 -0.9445 -0.3702 0.0877 1.0000 Uiso

loop_
_atom_type_symbol
_atom_type_scat_dispersion_real
_atom_type_scat_dispersion_imag
_atom_type_scat_Cromer_Mann_a1
_atom_type_scat_Cromer_Mann_b1
_atom_type_scat_Cromer_Mann_a2
_atom_type_scat_Cromer_Mann_b2
_atom_type_scat_Cromer_Mann_a3
_atom_type_scat_Cromer_Mann_b3
_atom_type_scat_Cromer_Mann_a4
_atom_type_scat_Cromer_Mann_b4
_atom_type_scat_Cromer_Mann_c
_atom_type_scat_source
'Zn  ' 0.2200 1.4300 14.0743 3.2655 7.0318 0.2333 5.1652 10.3163 2.4100 58.7097 1.3041 International_Tables_Vol_IV_Table_2.2B
'O   ' 0.0100 0.0100 3.0485 13.2771 2.2868 5.7011 1.5463 0.3239 0.8670 32.9089 0.2508 International_Tables_Vol_IV_Table_2.2B
'C   ' 0.0000 0.0000 2.3100 20.8439 1.0200 10.2075 1.5886 0.5687 0.8650 51.6512 0.2156 International_Tables_Vol_IV_Table_2.2B
'H   ' 0.0000 0.0000 0.4930 10.5109 0.3229 26.1257 0.1402 3.1424 0.0408 57.7997 0.0030 International_Tables_Vol_IV_Table_2.2B

loop_
_geom_angle_atom_site_label_1
_geom_angle_site_symmetry_1
_geom_angle_atom_site_label_2
_geom_angle_atom_site_label_3
_geom_angle_site_symmetry_3
_geom_angle
_geom_angle_publ_flag
O1 1_565 Zn1 O2 . 107.15(18) yes
O1 1_565 Zn1 O3 . 119.2(2) yes
O2 . Zn1 O3 . 112.62(19) yes
O1 1_565 Zn1 O4 3_544 99.59(17) yes
O2 . Zn1 O4 3_544 113.13(19) yes
O3 . Zn1 O4 3_544 104.53(18) yes
Zn1 1_545 O1 C1 . 134.5(4) yes
Zn1 . O2 C1 . 118.7(4) yes
Zn1 . O3 C5 . 113.1(4) yes
Zn1 3_545 O4 C5 . 127.0(4) yes
O1 . C1 O2 . 120.8(6) yes
O1 . C1 C2 . 119.5(5) yes
O2 . C1 C2 . 119.6(6) yes
O3 . C5 O4 . 120.3(5) yes
O3 . C5 C6 . 119.2(6) yes
O4 . C5 C6 . 120.5(6) yes
C2 . C3 C4 . 131.6(13) yes
C6 . C7 C8 . 130.8(14) yes
C1 . C2 C3 . 113.8(7) yes
C5 . C6 C7 . 116.2(7) yes

loop_
_geom_bond_atom_site_label_1
_geom_bond_atom_site_label_2
_geom_bond_site_symmetry_2
_geom_bond_distance
_geom_bond_publ_flag
Zn1 O1 1_565 1.968(4) yes
Zn1 O2 . 1.949(4) yes
Zn1 O3 . 1.933(5) yes
Zn1 O4 3_544 1.977(5) yes
O1 C1 . 1.236(7) yes
O2 C1 . 1.265(6) yes
O3 C5 . 1.269(7) yes
O4 C5 . 1.249(8) yes
C1 C2 . 1.54(1) yes
C5 C6 . 1.51(1) yes
C3 C2 . 1.485(13) yes
C3 C4 . 1.110(18) yes
C7 C6 . 1.498(13) yes
C7 C8 . 1.066(19) yes
